data_1542636
loop_
_publ_author_name
'Tian, Yaming'
'Tian, Lumin'
'Li, Chunju'
'Jia, Xueshun'
'Li, Jian'

_publ_section_title
;
 Temperature-Dependent Double Isocyanide Insertion Reaction To Construct a
 Polycyclic Skeleton.
;
_journal_issue 4
_journal_name_full 'Organic letters'
_journal_page_first 840
_journal_page_last 843
_journal_paper_doi 10.1021/acs.orglett.6b00131
_journal_volume 18
_journal_year 2016
_chemical_formula_sum 'C30 H29 N3 O3'
_chemical_formula_weight 479.56
_chemical_name_systematic
; 
 ? 
;
_space_group_IT_number 14
_symmetry_cell_setting monoclinic
_symmetry_space_group_name_Hall '-P 2ybc'
_symmetry_space_group_name_H-M 'P 1 21/c 1'
_atom_sites_solution_hydrogens geom
_atom_sites_solution_primary direct
_atom_sites_solution_secondary difmap
_audit_creation_method SHELXL-97
_cell_angle_alpha 90.00
_cell_angle_beta 115.027(19)
_cell_angle_gamma 90.00
_cell_formula_units_Z 8
_cell_length_a 11.499(5)
_cell_length_b 25.987(10)
_cell_length_c 18.929(6)
_cell_measurement_temperature 293(2)
_cell_volume 5125(3)
_computing_structure_refinement 'SHELXL-97 (Sheldrick, 2008)'
_computing_structure_solution 'SHELXS-97 (Sheldrick, 2008)'
_diffrn_ambient_temperature 293(2)
_diffrn_measured_fraction_theta_full 0.998
_diffrn_measured_fraction_theta_max 0.998
_diffrn_measurement_device_type 'Bruker APEX-II CCD'
_diffrn_measurement_method '\f and \w scans'
_diffrn_radiation_monochromator graphite
_diffrn_radiation_source 'fine-focus sealed tube'
_diffrn_radiation_type MoK\a
_diffrn_radiation_wavelength 0.71073
_diffrn_reflns_av_R_equivalents 0.0561
_diffrn_reflns_av_sigmaI/netI 0.0737
_diffrn_reflns_limit_h_max 13
_diffrn_reflns_limit_h_min -9
_diffrn_reflns_limit_k_max 30
_diffrn_reflns_limit_k_min -28
_diffrn_reflns_limit_l_max 22
_diffrn_reflns_limit_l_min -22
_diffrn_reflns_number 26453
_diffrn_reflns_theta_full 25.00
_diffrn_reflns_theta_max 25.00
_diffrn_reflns_theta_min 1.97
_exptl_absorpt_coefficient_mu 0.081
_exptl_absorpt_correction_T_max 0.9952
_exptl_absorpt_correction_T_min 0.9848
_exptl_absorpt_correction_type multi-scan
_exptl_absorpt_process_details sadabs
_exptl_crystal_colour colorless
_exptl_crystal_density_diffrn 1.243
_exptl_crystal_density_method 'not measured'
_exptl_crystal_description prism
_exptl_crystal_F_000 2032
_exptl_crystal_size_max 0.19
_exptl_crystal_size_mid 0.18
_exptl_crystal_size_min 0.06
_refine_diff_density_max 0.748
_refine_diff_density_min -0.485
_refine_diff_density_rms 0.048
_refine_ls_extinction_coef 0.0013(4)
_refine_ls_extinction_expression Fc^*^=kFc[1+0.001xFc^2^\l^3^/sin(2\q)]^-1/4^
_refine_ls_extinction_method SHELXL
_refine_ls_goodness_of_fit_ref 0.990
_refine_ls_hydrogen_treatment mixed
_refine_ls_matrix_type full
_refine_ls_number_parameters 660
_refine_ls_number_reflns 9017
_refine_ls_number_restraints 3
_refine_ls_restrained_S_all 0.999
_refine_ls_R_factor_all 0.1467
_refine_ls_R_factor_gt 0.0744
_refine_ls_shift/su_max 0.000
_refine_ls_shift/su_mean 0.000
_refine_ls_structure_factor_coef Fsqd
_refine_ls_weighting_details 'calc w=1/[\s^2^(Fo^2^)+(0.1050P)^2^+2.9595P] where P=(Fo^2^+2Fc^2^)/3'
_refine_ls_weighting_scheme calc
_refine_ls_wR_factor_gt 0.1989
_refine_ls_wR_factor_ref 0.2465
_reflns_number_gt 4431
_reflns_number_total 9017
_reflns_threshold_expression >2sigma(I)
_cod_data_source_file ol6b00131_si_002.cif
_cod_data_source_block a
_cod_depositor_comments
;
The following automatic conversions were performed:

'_symmetry_cell_setting' value 'Monoclinic' changed to 'monoclinic'
according to
/usr/data/users/saulius/crontab/automatic-downloads/current/ACS/lib/dictionaries/cif_core.dic
dictionary named 'cif_core.dic' version 2.4.2 from 2011-04-26.

Automatic conversion script
Id: cif_fix_values 4268 2015-11-12 08:31:59Z antanas 
;
_cod_original_sg_symbol_H-M P21/c
_cod_database_code 1542636

loop_
_symmetry_equiv_pos_as_xyz
'x, y, z'
'-x, y+1/2, -z+1/2'
'-x, -y, -z'
'x, -y-1/2, z-1/2'

loop_
_atom_site_label
_atom_site_type_symbol
_atom_site_fract_x
_atom_site_fract_y
_atom_site_fract_z
_atom_site_U_iso_or_equiv
_atom_site_adp_type
_atom_site_occupancy
_atom_site_symmetry_multiplicity
_atom_site_calc_flag
_atom_site_refinement_flags
O1 O 0.0792(3) -0.06439(9) -0.25410(14) 0.0585(7) Uani 1 1 d .
O2 O -0.1277(4) -0.14333(12) -0.45898(17) 0.0932(11) Uani 1 1 d .
O3 O -0.2057(4) -0.19535(14) -0.39741(17) 0.1100(14) Uani 1 1 d .
N1 N 0.0292(3) -0.14853(11) -0.11519(17) 0.0571(9) Uani 1 1 d .
H1 H 0.0644 -0.1363 -0.0687 0.069 Uiso 1 1 d R
N2 N 0.0217(4) -0.06784(13) -0.38076(19) 0.0719(11) Uani 1 1 d .
H2A H -0.0107 -0.0834 -0.4250 0.086 Uiso 1 1 calc R
N3 N 0.1482(3) -0.04907(12) -0.12413(17) 0.0552(9) Uani 1 1 d .
C1 C -0.0321(4) -0.19517(14) -0.1369(2) 0.0518(10) Uani 1 1 d .
C2 C -0.0459(4) -0.23290(15) -0.0887(2) 0.0638(11) Uani 1 1 d .
H2 H -0.0178 -0.2274 -0.0354 0.077 Uiso 1 1 calc R
C3 C -0.1024(4) -0.27852(16) -0.1225(3) 0.0671(12) Uani 1 1 d .
H3 H -0.1126 -0.3046 -0.0920 0.081 Uiso 1 1 calc R
C4 C -0.1442(5) -0.28564(16) -0.2020(3) 0.0705(12) Uani 1 1 d .
H4 H -0.1810 -0.3170 -0.2237 0.085 Uiso 1 1 calc R
C5 C -0.1336(4) -0.24862(15) -0.2495(2) 0.0649(12) Uani 1 1 d .
H5 H -0.1642 -0.2546 -0.3028 0.078 Uiso 1 1 calc R
C6 C -0.0761(4) -0.20105(14) -0.2180(2) 0.0515(10) Uani 1 1 d .
C7 C -0.0413(4) -0.15468(14) -0.2466(2) 0.0515(10) Uani 1 1 d .
C8 C -0.0517(4) -0.13621(15) -0.3217(2) 0.0558(10) Uani 1 1 d .
C9 C 0.0133(4) -0.09150(15) -0.3203(2) 0.0559(10) Uani 1 1 d .
C10 C 0.0863(4) -0.07805(15) -0.1813(2) 0.0512(10) Uani 1 1 d .
C11 C 0.0236(4) -0.12521(14) -0.1812(2) 0.0519(10) Uani 1 1 d .
C12 C 0.0799(4) -0.01883(16) -0.3781(2) 0.0589(11) Uani 1 1 d .
C13 C -0.0006(5) 0.02315(19) -0.4107(2) 0.0685(12) Uani 1 1 d .
C14 C 0.0567(6) 0.07013(18) -0.4120(3) 0.0782(14) Uani 1 1 d .
H14 H 0.0050 0.0984 -0.4351 0.094 Uiso 1 1 calc R
C15 C 0.1850(6) 0.0755(2) -0.3806(3) 0.0866(15) Uani 1 1 d .
H15 H 0.2209 0.1075 -0.3812 0.104 Uiso 1 1 calc R
C16 C 0.2620(5) 0.0347(2) -0.3481(3) 0.0830(15) Uani 1 1 d .
H16 H 0.3505 0.0392 -0.3267 0.100 Uiso 1 1 calc R
C17 C 0.2128(5) -0.01402(18) -0.3456(2) 0.0695(12) Uani 1 1 d .
C18 C -0.1427(5) 0.0179(2) -0.4434(3) 0.1009(17) Uani 1 1 d .
H18A H -0.1709 -0.0071 -0.4845 0.151 Uiso 1 1 calc R
H18B H -0.1819 0.0505 -0.4637 0.151 Uiso 1 1 calc R
H18C H -0.1670 0.0070 -0.4031 0.151 Uiso 1 1 calc R
C19 C 0.2996(5) -0.0593(2) -0.3112(3) 0.1041(18) Uani 1 1 d .
H19A H 0.2875 -0.0721 -0.2671 0.156 Uiso 1 1 calc R
H19B H 0.3873 -0.0489 -0.2947 0.156 Uiso 1 1 calc R
H19C H 0.2795 -0.0860 -0.3497 0.156 Uiso 1 1 calc R
C20 C 0.2085(4) -0.00415(15) -0.1377(2) 0.0556(11) Uani 1 1 d .
C21 C 0.1348(5) 0.03952(17) -0.1702(2) 0.0656(12) Uani 1 1 d .
C22 C 0.1949(7) 0.08307(19) -0.1791(3) 0.0874(16) Uani 1 1 d .
H22 H 0.1472 0.1128 -0.1994 0.105 Uiso 1 1 calc R
C23 C 0.3229(8) 0.0832(2) -0.1584(3) 0.105(2) Uani 1 1 d .
H23 H 0.3618 0.1128 -0.1658 0.126 Uiso 1 1 calc R
C24 C 0.3953(5) 0.0408(3) -0.1272(3) 0.0963(18) Uani 1 1 d .
H24 H 0.4832 0.0419 -0.1129 0.116 Uiso 1 1 calc R
C25 C 0.3395(5) -0.0046(2) -0.1161(3) 0.0756(13) Uani 1 1 d .
C26 C 0.4160(5) -0.0535(2) -0.0831(3) 0.1063(18) Uani 1 1 d .
H26A H 0.4072 -0.0634 -0.0367 0.159 Uiso 1 1 calc R
H26B H 0.5049 -0.0474 -0.0707 0.159 Uiso 1 1 calc R
H26C H 0.3842 -0.0806 -0.1211 0.159 Uiso 1 1 calc R
C27 C -0.0079(5) 0.03925(18) -0.1952(3) 0.0886(15) Uani 1 1 d .
H27A H -0.0399 0.0739 -0.2051 0.133 Uiso 1 1 calc R
H27B H -0.0265 0.0246 -0.1545 0.133 Uiso 1 1 calc R
H27C H -0.0486 0.0191 -0.2418 0.133 Uiso 1 1 calc R
C28 C -0.1281(5) -0.15730(17) -0.3981(2) 0.0709(13) Uani 1 1 d .
C29 C -0.2860(9) -0.2151(3) -0.4772(3) 0.195(4) Uani 1 1 d DU
H29A H -0.2341 -0.2205 -0.5058 0.234 Uiso 1 1 calc R
H29B H -0.3538 -0.1909 -0.5060 0.234 Uiso 1 1 calc R
C30 C -0.3425(11) -0.2660(3) -0.4658(5) 0.259(6) Uani 1 1 d DU
H30A H -0.2741 -0.2888 -0.4352 0.389 Uiso 1 1 calc R
H30B H -0.3925 -0.2813 -0.5156 0.389 Uiso 1 1 calc R
H30C H -0.3962 -0.2597 -0.4393 0.389 Uiso 1 1 calc R
O4 O 0.3126(3) -0.37575(10) -0.30417(14) 0.0641(8) Uani 1 1 d .
O5 O 0.3743(4) -0.53127(14) -0.16557(18) 0.1086(13) Uani 1 1 d .
O6 O 0.4487(4) -0.45970(13) -0.09983(17) 0.0981(12) Uani 1 1 d .
N4 N 0.2056(3) -0.48016(12) -0.44686(18) 0.0644(10) Uani 1 1 d .
H4A H 0.1695 -0.4685 -0.4937 0.077 Uiso 1 1 d R
N5 N 0.1976(3) -0.36657(12) -0.43516(18) 0.0631(10) Uani 1 1 d .
N6 N 0.4088(4) -0.37276(15) -0.17560(19) 0.0772(11) Uani 1 1 d .
H6A H 0.4635 -0.3854 -0.1323 0.093 Uiso 1 1 calc R
C31 C 0.2281(4) -0.53047(15) -0.4260(2) 0.0594(11) Uani 1 1 d .
C32 C 0.2003(5) -0.57283(17) -0.4738(3) 0.0805(14) Uani 1 1 d .
H32 H 0.1606 -0.5694 -0.5277 0.097 Uiso 1 1 calc R
C33 C 0.2330(5) -0.62037(18) -0.4395(3) 0.0901(16) Uani 1 1 d .
H33 H 0.2152 -0.6497 -0.4706 0.108 Uiso 1 1 calc R
C34 C 0.2928(5) -0.62510(19) -0.3585(3) 0.0845(15) Uani 1 1 d .
H34 H 0.3138 -0.6577 -0.3366 0.101 Uiso 1 1 calc R
C35 C 0.3210(4) -0.58389(17) -0.3109(3) 0.0712(13) Uani 1 1 d .
H35 H 0.3612 -0.5882 -0.2571 0.085 Uiso 1 1 calc R
C36 C 0.2890(4) -0.53396(15) -0.3434(2) 0.0569(10) Uani 1 1 d .
C37 C 0.3037(4) -0.48194(15) -0.3144(2) 0.0549(10) Uani 1 1 d .
C38 C 0.3565(4) -0.45755(16) -0.2379(2) 0.0564(10) Uani 1 1 d .
C39 C 0.3604(4) -0.40436(18) -0.2381(2) 0.0627(11) Uani 1 1 d .
C40 C 0.2483(4) -0.39691(16) -0.3780(2) 0.0544(10) Uani 1 1 d .
C41 C 0.2518(4) -0.45118(15) -0.3794(2) 0.0541(10) Uani 1 1 d .
C42 C 0.3754(5) -0.31996(19) -0.1766(2) 0.0690(12) Uani 1 1 d .
C43 C 0.4374(5) -0.2827(2) -0.2005(3) 0.0790(14) Uani 1 1 d .
C44 C 0.3996(6) -0.2320(2) -0.2011(3) 0.1015(18) Uani 1 1 d .
H44 H 0.4394 -0.2064 -0.2173 0.122 Uiso 1 1 calc R
C45 C 0.3075(8) -0.2188(3) -0.1789(4) 0.113(2) Uani 1 1 d .
H45 H 0.2842 -0.1844 -0.1801 0.135 Uiso 1 1 calc R
C46 C 0.2470(6) -0.2559(3) -0.1545(3) 0.106(2) Uani 1 1 d .
H46 H 0.1835 -0.2464 -0.1388 0.127 Uiso 1 1 calc R
C47 C 0.2801(5) -0.3072(2) -0.1531(3) 0.0804(14) Uani 1 1 d .
C48 C 0.5402(6) -0.2964(2) -0.2270(4) 0.117(2) Uani 1 1 d .
H48A H 0.5012 -0.3042 -0.2817 0.176 Uiso 1 1 calc R
H48B H 0.5871 -0.3258 -0.1984 0.176 Uiso 1 1 calc R
H48C H 0.5979 -0.2678 -0.2176 0.176 Uiso 1 1 calc R
C49 C 0.2117(6) -0.3474(2) -0.1277(3) 0.119(2) Uani 1 1 d .
H49A H 0.2709 -0.3629 -0.0800 0.178 Uiso 1 1 calc R
H49B H 0.1776 -0.3733 -0.1674 0.178 Uiso 1 1 calc R
H49C H 0.1428 -0.3316 -0.1196 0.178 Uiso 1 1 calc R
C50 C 0.2120(5) -0.31228(16) -0.4225(2) 0.0677(13) Uani 1 1 d .
C51 C 0.2946(6) -0.2875(2) -0.4478(3) 0.0873(15) Uani 1 1 d .
C52 C 0.3015(7) -0.2344(3) -0.4423(4) 0.121(2) Uani 1 1 d .
H52 H 0.3563 -0.2170 -0.4588 0.145 Uiso 1 1 calc R
C53 C 0.2308(9) -0.2072(3) -0.4137(4) 0.135(3) Uani 1 1 d .
H53 H 0.2350 -0.1715 -0.4126 0.162 Uiso 1 1 calc R
C54 C 0.1543(8) -0.2318(3) -0.3868(3) 0.117(3) Uani 1 1 d .
H54 H 0.1098 -0.2128 -0.3645 0.141 Uiso 1 1 calc R
C55 C 0.1411(5) -0.2849(2) -0.3919(3) 0.0842(15) Uani 1 1 d .
C56 C 0.3741(6) -0.3185(2) -0.4787(3) 0.114(2) Uani 1 1 d .
H56A H 0.4215 -0.2956 -0.4966 0.171 Uiso 1 1 calc R
H56B H 0.3186 -0.3396 -0.5212 0.171 Uiso 1 1 calc R
H56C H 0.4327 -0.3399 -0.4379 0.171 Uiso 1 1 calc R
C57 C 0.0506(5) -0.3128(2) -0.3649(3) 0.106(2) Uani 1 1 d .
H57A H -0.0111 -0.2888 -0.3624 0.159 Uiso 1 1 calc R
H57B H 0.0990 -0.3273 -0.3142 0.159 Uiso 1 1 calc R
H57C H 0.0069 -0.3397 -0.4011 0.159 Uiso 1 1 calc R
C58 C 0.3991(5) -0.48112(19) -0.1624(3) 0.0706(13) Uani 1 1 d .
C59 C 0.4057(9) -0.5563(3) -0.0910(3) 0.172(4) Uani 1 1 d D
H59A H 0.3279 -0.5636 -0.0847 0.206 Uiso 1 1 calc R
H59B H 0.4598 -0.5342 -0.0487 0.206 Uiso 1 1 calc R
C60 C 0.4761(11) -0.6064(3) -0.0903(5) 0.227(5) Uani 1 1 d D
H60A H 0.5525 -0.5987 -0.0971 0.340 Uiso 1 1 calc R
H60B H 0.4212 -0.6282 -0.1320 0.340 Uiso 1 1 calc R
H60C H 0.4990 -0.6236 -0.0414 0.340 Uiso 1 1 calc R

loop_
_atom_site_aniso_label
_atom_site_aniso_U_11
_atom_site_aniso_U_22
_atom_site_aniso_U_33
_atom_site_aniso_U_23
_atom_site_aniso_U_13
_atom_site_aniso_U_12
O1 0.0733(19) 0.0634(17) 0.0418(14) -0.0080(12) 0.0272(14) -0.0169(14)
O2 0.136(3) 0.096(2) 0.0436(17) -0.0133(16) 0.0347(19) -0.034(2)
O3 0.137(3) 0.117(3) 0.0531(19) -0.0175(18) 0.018(2) -0.074(3)
N1 0.070(2) 0.060(2) 0.0412(17) -0.0041(15) 0.0229(16) -0.0133(17)
N2 0.103(3) 0.073(2) 0.0435(19) -0.0085(17) 0.035(2) -0.027(2)
N3 0.066(2) 0.060(2) 0.0366(17) -0.0034(15) 0.0186(16) -0.0135(17)
C1 0.054(2) 0.052(2) 0.052(2) -0.0056(19) 0.024(2) -0.0096(19)
C2 0.080(3) 0.063(3) 0.052(2) -0.004(2) 0.032(2) -0.012(2)
C3 0.082(3) 0.057(3) 0.073(3) -0.001(2) 0.044(3) -0.015(2)
C4 0.089(3) 0.055(3) 0.074(3) -0.015(2) 0.042(3) -0.018(2)
C5 0.079(3) 0.064(3) 0.057(2) -0.017(2) 0.035(2) -0.015(2)
C6 0.056(2) 0.052(2) 0.048(2) -0.0073(18) 0.024(2) -0.0052(19)
C7 0.056(2) 0.054(2) 0.045(2) -0.0072(18) 0.0219(19) -0.0057(19)
C8 0.066(3) 0.059(2) 0.044(2) -0.0079(18) 0.025(2) -0.007(2)
C9 0.068(3) 0.059(2) 0.042(2) -0.0077(19) 0.026(2) -0.008(2)
C10 0.056(2) 0.060(2) 0.039(2) 0.0011(19) 0.0218(19) -0.002(2)
C11 0.057(3) 0.052(2) 0.046(2) -0.0037(18) 0.022(2) -0.0050(19)
C12 0.071(3) 0.070(3) 0.040(2) -0.007(2) 0.028(2) -0.009(2)
C13 0.076(3) 0.085(3) 0.046(2) -0.005(2) 0.027(2) -0.001(3)
C14 0.109(4) 0.066(3) 0.058(3) -0.002(2) 0.033(3) -0.004(3)
C15 0.111(5) 0.079(4) 0.079(3) -0.007(3) 0.050(4) -0.017(4)
C16 0.083(4) 0.098(4) 0.076(3) -0.018(3) 0.041(3) -0.023(3)
C17 0.084(4) 0.079(3) 0.055(3) -0.007(2) 0.038(3) -0.003(3)
C18 0.090(4) 0.122(4) 0.081(4) -0.009(3) 0.027(3) 0.002(3)
C19 0.102(4) 0.111(4) 0.101(4) 0.000(3) 0.045(4) 0.019(4)
C20 0.068(3) 0.059(3) 0.037(2) -0.0048(18) 0.019(2) -0.014(2)
C21 0.088(4) 0.064(3) 0.048(2) -0.008(2) 0.032(2) -0.019(3)
C22 0.125(5) 0.071(3) 0.069(3) 0.001(2) 0.043(3) -0.025(3)
C23 0.134(6) 0.100(5) 0.081(4) -0.003(3) 0.045(4) -0.056(4)
C24 0.077(4) 0.128(5) 0.077(3) -0.015(3) 0.026(3) -0.051(4)
C25 0.060(3) 0.103(4) 0.056(3) -0.011(3) 0.016(2) -0.020(3)
C26 0.069(3) 0.132(5) 0.098(4) 0.003(4) 0.016(3) 0.004(3)
C27 0.091(4) 0.080(3) 0.088(4) 0.000(3) 0.031(3) 0.011(3)
C28 0.085(3) 0.074(3) 0.049(3) -0.012(2) 0.024(2) -0.017(3)
C29 0.249(10) 0.230(9) 0.067(4) -0.038(5) 0.031(5) -0.149(8)
C30 0.240(12) 0.251(11) 0.198(10) -0.085(8) 0.007(9) -0.110(9)
O4 0.076(2) 0.0640(17) 0.0439(15) -0.0014(13) 0.0168(14) 0.0056(15)
O5 0.180(4) 0.091(3) 0.0522(19) 0.0169(18) 0.047(2) 0.016(3)
O6 0.126(3) 0.108(3) 0.0440(18) 0.0024(18) 0.0208(19) 0.014(2)
N4 0.088(3) 0.058(2) 0.0417(18) -0.0009(16) 0.0218(18) 0.0014(19)
N5 0.082(3) 0.058(2) 0.0440(19) 0.0033(16) 0.0217(18) 0.0100(18)
N6 0.080(3) 0.089(3) 0.045(2) -0.0093(19) 0.0102(19) 0.012(2)
C31 0.073(3) 0.054(3) 0.049(2) -0.001(2) 0.024(2) 0.003(2)
C32 0.117(4) 0.064(3) 0.053(3) -0.003(2) 0.028(3) -0.006(3)
C33 0.116(4) 0.064(3) 0.075(3) -0.012(3) 0.026(3) -0.011(3)
C34 0.100(4) 0.068(3) 0.073(3) 0.008(3) 0.024(3) 0.001(3)
C35 0.083(3) 0.065(3) 0.058(3) 0.006(2) 0.022(2) 0.005(2)
C36 0.056(3) 0.061(3) 0.052(2) 0.002(2) 0.021(2) 0.003(2)
C37 0.058(3) 0.064(3) 0.044(2) 0.005(2) 0.0228(19) 0.010(2)
C38 0.058(3) 0.069(3) 0.039(2) 0.0031(19) 0.0169(19) 0.010(2)
C39 0.056(3) 0.086(3) 0.039(2) -0.004(2) 0.0121(19) 0.010(2)
C40 0.057(3) 0.066(3) 0.038(2) -0.005(2) 0.0176(19) 0.004(2)
C41 0.067(3) 0.053(2) 0.042(2) 0.0014(19) 0.024(2) 0.007(2)
C42 0.068(3) 0.079(3) 0.050(2) -0.018(2) 0.015(2) 0.002(3)
C43 0.071(3) 0.096(4) 0.060(3) -0.018(3) 0.018(3) -0.007(3)
C44 0.109(5) 0.093(5) 0.085(4) -0.018(3) 0.024(4) -0.020(4)
C45 0.130(6) 0.096(5) 0.097(5) -0.027(4) 0.035(4) 0.018(4)
C46 0.092(4) 0.138(6) 0.083(4) -0.033(4) 0.031(3) 0.027(4)
C47 0.073(3) 0.104(4) 0.060(3) -0.027(3) 0.024(3) 0.001(3)
C48 0.092(4) 0.153(6) 0.122(5) -0.009(4) 0.059(4) -0.009(4)
C49 0.107(5) 0.165(6) 0.103(4) -0.024(4) 0.062(4) -0.032(4)
C50 0.090(3) 0.052(3) 0.047(2) 0.001(2) 0.015(2) 0.015(2)
C51 0.103(4) 0.069(3) 0.078(3) 0.014(3) 0.026(3) 0.004(3)
C52 0.137(6) 0.077(5) 0.117(5) 0.014(4) 0.023(4) -0.016(4)
C53 0.179(9) 0.058(4) 0.116(6) -0.004(4) 0.013(5) 0.010(5)
C54 0.159(7) 0.076(5) 0.076(4) -0.016(3) 0.011(4) 0.040(4)
C55 0.097(4) 0.086(4) 0.051(3) -0.008(2) 0.013(3) 0.025(3)
C56 0.114(5) 0.122(5) 0.115(5) 0.023(4) 0.058(4) 0.002(4)
C57 0.101(4) 0.141(5) 0.069(3) -0.018(3) 0.027(3) 0.040(4)
C58 0.082(3) 0.081(3) 0.047(3) 0.004(2) 0.027(2) 0.016(3)
C59 0.318(12) 0.137(6) 0.063(4) 0.039(4) 0.084(6) 0.046(7)
C60 0.289(13) 0.256(11) 0.168(8) 0.139(8) 0.128(9) 0.131(10)

loop_
_atom_type_symbol
_atom_type_description
_atom_type_scat_dispersion_real
_atom_type_scat_dispersion_imag
_atom_type_scat_source
C C 0.0033 0.0016 'International Tables Vol C Tables 4.2.6.8 and 6.1.1.4'
H H 0.0000 0.0000 'International Tables Vol C Tables 4.2.6.8 and 6.1.1.4'
N N 0.0061 0.0033 'International Tables Vol C Tables 4.2.6.8 and 6.1.1.4'
O O 0.0106 0.0060 'International Tables Vol C Tables 4.2.6.8 and 6.1.1.4'

loop_
_geom_angle_atom_site_label_1
_geom_angle_atom_site_label_2
_geom_angle_atom_site_label_3
_geom_angle
C9 O1 C10 123.9(3)
C28 O3 C29 112.1(4)
C11 N1 C1 107.3(3)
C11 N1 H1 126.3
C1 N1 H1 126.3
C9 N2 C12 125.5(3)
C9 N2 H2A 117.2
C12 N2 H2A 117.2
C10 N3 C20 118.2(3)
N1 C1 C2 127.6(3)
N1 C1 C6 108.9(3)
C2 C1 C6 123.4(3)
C3 C2 C1 117.7(4)
C3 C2 H2 121.1
C1 C2 H2 121.1
C2 C3 C4 120.0(4)
C2 C3 H3 120.0
C4 C3 H3 120.0
C5 C4 C3 122.6(4)
C5 C4 H4 118.7
C3 C4 H4 118.7
C4 C5 C6 119.9(4)
C4 C5 H5 120.0
C6 C5 H5 120.0
C1 C6 C5 116.4(3)
C1 C6 C7 106.8(3)
C5 C6 C7 136.7(3)
C11 C7 C6 105.0(3)
C11 C7 C8 118.9(3)
C6 C7 C8 135.9(3)
C9 C8 C28 115.8(4)
C9 C8 C7 116.0(3)
C28 C8 C7 128.0(4)
N2 C9 O1 109.7(3)
N2 C9 C8 127.3(4)
O1 C9 C8 123.0(3)
N3 C10 O1 118.1(3)
N3 C10 C11 128.1(3)
O1 C10 C11 113.8(3)
N1 C11 C7 111.9(3)
N1 C11 C10 123.7(3)
C7 C11 C10 124.2(4)
C13 C12 C17 121.7(4)
C13 C12 N2 117.9(4)
C17 C12 N2 120.4(4)
C12 C13 C14 117.6(5)
C12 C13 C18 121.3(5)
C14 C13 C18 121.1(5)
C15 C14 C13 121.5(5)
C15 C14 H14 119.3
C13 C14 H14 119.3
C14 C15 C16 120.3(5)
C14 C15 H15 119.8
C16 C15 H15 119.8
C15 C16 C17 122.0(5)
C15 C16 H16 119.0
C17 C16 H16 119.0
C12 C17 C16 116.8(5)
C12 C17 C19 121.7(4)
C16 C17 C19 121.4(5)
C13 C18 H18A 109.5
C13 C18 H18B 109.5
H18A C18 H18B 109.5
C13 C18 H18C 109.5
H18A C18 H18C 109.5
H18B C18 H18C 109.5
C17 C19 H19A 109.5
C17 C19 H19B 109.5
H19A C19 H19B 109.5
C17 C19 H19C 109.5
H19A C19 H19C 109.5
H19B C19 H19C 109.5
C25 C20 C21 121.3(4)
C25 C20 N3 119.2(4)
C21 C20 N3 119.5(4)
C22 C21 C20 118.8(5)
C22 C21 C27 120.3(5)
C20 C21 C27 120.9(4)
C23 C22 C21 120.6(6)
C23 C22 H22 119.7
C21 C22 H22 119.7
C22 C23 C24 121.0(5)
C22 C23 H23 119.5
C24 C23 H23 119.5
C23 C24 C25 121.0(5)
C23 C24 H24 119.5
C25 C24 H24 119.5
C20 C25 C24 117.3(5)
C20 C25 C26 119.8(4)
C24 C25 C26 122.9(5)
C25 C26 H26A 109.5
C25 C26 H26B 109.5
H26A C26 H26B 109.5
C25 C26 H26C 109.5
H26A C26 H26C 109.5
H26B C26 H26C 109.5
C21 C27 H27A 109.5
C21 C27 H27B 109.5
H27A C27 H27B 109.5
C21 C27 H27C 109.5
H27A C27 H27C 109.5
H27B C27 H27C 109.5
O2 C28 O3 120.2(4)
O2 C28 C8 126.4(4)
O3 C28 C8 113.4(4)
O3 C29 C30 105.8(5)
O3 C29 H29A 110.6
C30 C29 H29A 110.6
O3 C29 H29B 110.6
C30 C29 H29B 110.6
H29A C29 H29B 108.7
C29 C30 H30A 109.5
C29 C30 H30B 109.5
H30A C30 H30B 109.5
C29 C30 H30C 109.5
H30A C30 H30C 109.5
H30B C30 H30C 109.5
C39 O4 C40 123.1(3)
C58 O5 C59 115.8(4)
C31 N4 C41 107.8(3)
C31 N4 H4A 126.0
C41 N4 H4A 126.2
C40 N5 C50 119.5(3)
C39 N6 C42 124.4(4)
C39 N6 H6A 117.8
C42 N6 H6A 117.8
N4 C31 C32 128.2(4)
N4 C31 C36 109.0(3)
C32 C31 C36 122.8(4)
C33 C32 C31 118.1(4)
C33 C32 H32 121.0
C31 C32 H32 121.0
C32 C33 C34 120.5(4)
C32 C33 H33 119.8
C34 C33 H33 119.8
C35 C34 C33 122.1(4)
C35 C34 H34 118.9
C33 C34 H34 118.9
C34 C35 C36 119.5(4)
C34 C35 H35 120.2
C36 C35 H35 120.2
C35 C36 C31 117.0(4)
C35 C36 C37 136.6(4)
C31 C36 C37 106.5(3)
C41 C37 C36 105.5(3)
C41 C37 C38 118.5(4)
C36 C37 C38 136.0(3)
C39 C38 C58 115.6(4)
C39 C38 C37 115.6(3)
C58 C38 C37 128.8(4)
O4 C39 N6 109.3(4)
O4 C39 C38 123.4(3)
N6 C39 C38 127.3(4)
N5 C40 O4 118.1(4)
N5 C40 C41 127.8(4)
O4 C40 C41 114.1(3)
C37 C41 N4 111.2(3)
C37 C41 C40 124.7(4)
N4 C41 C40 124.1(3)
C47 C42 C43 121.5(5)
C47 C42 N6 118.2(5)
C43 C42 N6 120.3(5)
C44 C43 C42 117.6(5)
C44 C43 C48 120.6(6)
C42 C43 C48 121.8(5)
C45 C44 C43 122.0(6)
C45 C44 H44 119.0
C43 C44 H44 119.0
C44 C45 C46 120.3(6)
C44 C45 H45 119.9
C46 C45 H45 119.9
C45 C46 C47 120.4(6)
C45 C46 H46 119.8
C47 C46 H46 119.8
C42 C47 C46 118.3(5)
C42 C47 C49 121.9(5)
C46 C47 C49 119.8(6)
C43 C48 H48A 109.5
C43 C48 H48B 109.5
H48A C48 H48B 109.5
C43 C48 H48C 109.5
H48A C48 H48C 109.5
H48B C48 H48C 109.5
C47 C49 H49A 109.5
C47 C49 H49B 109.5
H49A C49 H49B 109.5
C47 C49 H49C 109.5
H49A C49 H49C 109.5
H49B C49 H49C 109.5
C55 C50 C51 121.1(5)
C55 C50 N5 122.2(5)
C51 C50 N5 116.6(4)
C52 C51 C50 117.6(6)
C52 C51 C56 122.4(6)
C50 C51 C56 120.0(5)
C53 C52 C51 121.8(7)
C53 C52 H52 119.1
C51 C52 H52 119.1
C54 C53 C52 120.2(7)
C54 C53 H53 119.9
C52 C53 H53 119.9
C53 C54 C55 120.9(7)
C53 C54 H54 119.5
C55 C54 H54 119.5
C50 C55 C54 118.3(6)
C50 C55 C57 120.3(5)
C54 C55 C57 121.3(6)
C51 C56 H56A 109.5
C51 C56 H56B 109.5
H56A C56 H56B 109.5
C51 C56 H56C 109.5
H56A C56 H56C 109.5
H56B C56 H56C 109.5
C55 C57 H57A 109.5
C55 C57 H57B 109.5
H57A C57 H57B 109.5
C55 C57 H57C 109.5
H57A C57 H57C 109.5
H57B C57 H57C 109.5
O6 C58 O5 119.8(4)
O6 C58 C38 126.7(5)
O5 C58 C38 113.4(4)
O5 C59 C60 107.6(5)
O5 C59 H59A 110.2
C60 C59 H59A 110.2
O5 C59 H59B 110.2
C60 C59 H59B 110.2
H59A C59 H59B 108.5
C59 C60 H60A 109.5
C59 C60 H60B 109.5
H60A C60 H60B 109.5
C59 C60 H60C 109.5
H60A C60 H60C 109.5
H60B C60 H60C 109.5

loop_
_geom_bond_atom_site_label_1
_geom_bond_atom_site_label_2
_geom_bond_distance
O1 C9 1.355(4)
O1 C10 1.392(4)
O2 C28 1.211(5)
O3 C28 1.336(5)
O3 C29 1.490(6)
N1 C11 1.366(4)
N1 C1 1.374(4)
N1 H1 0.8602
N2 C9 1.339(5)
N2 C12 1.430(5)
N2 H2A 0.8600
N3 C10 1.262(4)
N3 C20 1.435(5)
C1 C2 1.394(5)
C1 C6 1.407(5)
C2 C3 1.373(5)
C2 H2 0.9300
C3 C4 1.385(6)
C3 H3 0.9300
C4 C5 1.357(6)
C4 H4 0.9300
C5 C6 1.410(5)
C5 H5 0.9300
C6 C7 1.445(5)
C7 C11 1.375(5)
C7 C8 1.458(5)
C8 C9 1.376(5)
C8 C28 1.444(5)
C10 C11 1.422(5)
C12 C13 1.395(6)
C12 C17 1.391(6)
C13 C14 1.393(6)
C13 C18 1.488(7)
C14 C15 1.345(7)
C14 H14 0.9300
C15 C16 1.352(7)
C15 H15 0.9300
C16 C17 1.395(6)
C16 H16 0.9300
C17 C19 1.502(6)
C18 H18A 0.9600
C18 H18B 0.9600
C18 H18C 0.9600
C19 H19A 0.9600
C19 H19B 0.9600
C19 H19C 0.9600
C20 C25 1.385(6)
C20 C21 1.394(6)
C21 C22 1.372(6)
C21 C27 1.504(6)
C22 C23 1.354(8)
C22 H22 0.9300
C23 C24 1.357(8)
C23 H23 0.9300
C24 C25 1.400(7)
C24 H24 0.9300
C25 C26 1.521(7)
C26 H26A 0.9600
C26 H26B 0.9600
C26 H26C 0.9600
C27 H27A 0.9600
C27 H27B 0.9600
C27 H27C 0.9600
C29 C30 1.528(2)
C29 H29A 0.9700
C29 H29B 0.9700
C30 H30A 0.9600
C30 H30B 0.9600
C30 H30C 0.9600
O4 C39 1.355(5)
O4 C40 1.388(4)
O5 C58 1.330(5)
O5 C59 1.454(6)
O6 C58 1.212(5)
N4 C31 1.359(5)
N4 C41 1.380(5)
N4 H4A 0.8599
N5 C40 1.265(5)
N5 C50 1.429(5)
N6 C39 1.352(5)
N6 C42 1.423(5)
N6 H6A 0.8600
C31 C32 1.373(5)
C31 C36 1.420(5)
C32 C33 1.372(6)
C32 H32 0.9300
C33 C34 1.396(6)
C33 H33 0.9300
C34 C35 1.347(6)
C34 H34 0.9300
C35 C36 1.417(5)
C35 H35 0.9300
C36 C37 1.442(5)
C37 C41 1.375(5)
C37 C38 1.458(5)
C38 C39 1.383(6)
C38 C58 1.436(6)
C40 C41 1.412(5)
C42 C47 1.386(6)
C42 C43 1.388(7)
C43 C44 1.385(7)
C43 C48 1.509(7)
C44 C45 1.338(8)
C44 H44 0.9300
C45 C46 1.379(8)
C45 H45 0.9300
C46 C47 1.384(7)
C46 H46 0.9300
C47 C49 1.504(7)
C48 H48A 0.9600
C48 H48B 0.9600
C48 H48C 0.9600
C49 H49A 0.9600
C49 H49B 0.9600
C49 H49C 0.9600
C50 C55 1.380(7)
C50 C51 1.390(7)
C51 C52 1.382(8)
C51 C56 1.510(8)
C52 C53 1.352(10)
C52 H52 0.9300
C53 C54 1.350(10)
C53 H53 0.9300
C54 C55 1.389(8)
C54 H54 0.9300
C55 C57 1.521(8)
C56 H56A 0.9600
C56 H56B 0.9600
C56 H56C 0.9600
C57 H57A 0.9600
C57 H57B 0.9600
C57 H57C 0.9600
C59 C60 1.530(2)
C59 H59A 0.9700
C59 H59B 0.9700
C60 H60A 0.9600
C60 H60B 0.9600
C60 H60C 0.9600

loop_
_geom_torsion_atom_site_label_1
_geom_torsion_atom_site_label_2
_geom_torsion_atom_site_label_3
_geom_torsion_atom_site_label_4
_geom_torsion
C11 N1 C1 C2 177.5(4)
C11 N1 C1 C6 0.3(4)
N1 C1 C2 C3 -175.0(4)
C6 C1 C2 C3 1.8(6)
C1 C2 C3 C4 -0.5(6)
C2 C3 C4 C5 -1.0(7)
C3 C4 C5 C6 1.1(7)
N1 C1 C6 C5 175.7(3)
C2 C1 C6 C5 -1.7(6)
N1 C1 C6 C7 -1.2(4)
C2 C1 C6 C7 -178.6(4)
C4 C5 C6 C1 0.2(6)
C4 C5 C6 C7 175.8(5)
C1 C6 C7 C11 1.7(4)
C5 C6 C7 C11 -174.3(5)
C1 C6 C7 C8 176.8(4)
C5 C6 C7 C8 0.8(8)
C11 C7 C8 C9 4.5(6)
C6 C7 C8 C9 -170.1(4)
C11 C7 C8 C28 -171.4(4)
C6 C7 C8 C28 13.9(8)
C12 N2 C9 O1 -5.8(6)
C12 N2 C9 C8 173.6(4)
C10 O1 C9 N2 178.2(3)
C10 O1 C9 C8 -1.3(6)
C28 C8 C9 N2 -5.7(7)
C7 C8 C9 N2 177.9(4)
C28 C8 C9 O1 173.6(4)
C7 C8 C9 O1 -2.8(6)
C20 N3 C10 O1 -0.6(5)
C20 N3 C10 C11 177.3(4)
C9 O1 C10 N3 -178.4(4)
C9 O1 C10 C11 3.4(5)
C1 N1 C11 C7 0.8(5)
C1 N1 C11 C10 -174.5(4)
C6 C7 C11 N1 -1.6(4)
C8 C7 C11 N1 -177.7(3)
C6 C7 C11 C10 173.7(4)
C8 C7 C11 C10 -2.4(6)
N3 C10 C11 N1 -4.7(7)
O1 C10 C11 N1 173.3(4)
N3 C10 C11 C7 -179.4(4)
O1 C10 C11 C7 -1.5(6)
C9 N2 C12 C13 -105.4(5)
C9 N2 C12 C17 76.1(6)
C17 C12 C13 C14 2.2(6)
N2 C12 C13 C14 -176.3(4)
C17 C12 C13 C18 -178.3(4)
N2 C12 C13 C18 3.2(6)
C12 C13 C14 C15 -2.4(7)
C18 C13 C14 C15 178.1(5)
C13 C14 C15 C16 1.4(8)
C14 C15 C16 C17 -0.1(8)
C13 C12 C17 C16 -1.0(6)
N2 C12 C17 C16 177.5(4)
C13 C12 C17 C19 -179.4(4)
N2 C12 C17 C19 -0.9(6)
C15 C16 C17 C12 -0.1(7)
C15 C16 C17 C19 178.3(5)
C10 N3 C20 C25 -102.6(4)
C10 N3 C20 C21 79.3(5)
C25 C20 C21 C22 -1.5(6)
N3 C20 C21 C22 176.6(4)
C25 C20 C21 C27 178.7(4)
N3 C20 C21 C27 -3.3(6)
C20 C21 C22 C23 1.7(7)
C27 C21 C22 C23 -178.4(5)
C21 C22 C23 C24 -1.3(8)
C22 C23 C24 C25 0.7(9)
C21 C20 C25 C24 0.9(6)
N3 C20 C25 C24 -177.2(4)
C21 C20 C25 C26 -178.1(4)
N3 C20 C25 C26 3.8(6)
C23 C24 C25 C20 -0.4(7)
C23 C24 C25 C26 178.5(5)
C29 O3 C28 O2 -1.0(8)
C29 O3 C28 C8 178.2(6)
C9 C8 C28 O2 9.8(7)
C7 C8 C28 O2 -174.3(5)
C9 C8 C28 O3 -169.3(4)
C7 C8 C28 O3 6.6(7)
C28 O3 C29 C30 166.0(7)
C41 N4 C31 C32 -178.8(5)
C41 N4 C31 C36 0.6(5)
N4 C31 C32 C33 179.5(5)
C36 C31 C32 C33 0.2(8)
C31 C32 C33 C34 0.0(8)
C32 C33 C34 C35 -0.2(9)
C33 C34 C35 C36 0.3(8)
C34 C35 C36 C31 -0.1(7)
C34 C35 C36 C37 -178.8(5)
N4 C31 C36 C35 -179.5(4)
C32 C31 C36 C35 -0.1(7)
N4 C31 C36 C37 -0.5(5)
C32 C31 C36 C37 178.9(4)
C35 C36 C37 C41 178.9(5)
C31 C36 C37 C41 0.2(5)
C35 C36 C37 C38 -1.4(9)
C31 C36 C37 C38 179.8(5)
C41 C37 C38 C39 -6.1(6)
C36 C37 C38 C39 174.4(4)
C41 C37 C38 C58 170.6(4)
C36 C37 C38 C58 -8.9(8)
C40 O4 C39 N6 -175.5(3)
C40 O4 C39 C38 3.8(6)
C42 N6 C39 O4 20.3(6)
C42 N6 C39 C38 -158.9(5)
C58 C38 C39 O4 -173.5(4)
C37 C38 C39 O4 3.6(6)
C58 C38 C39 N6 5.6(7)
C37 C38 C39 N6 -177.3(4)
C50 N5 C40 O4 2.2(6)
C50 N5 C40 C41 -175.5(4)
C39 O4 C40 N5 173.9(4)
C39 O4 C40 C41 -8.0(5)
C36 C37 C41 N4 0.1(5)
C38 C37 C41 N4 -179.6(4)
C36 C37 C41 C40 -178.7(4)
C38 C37 C41 C40 1.6(6)
C31 N4 C41 C37 -0.4(5)
C31 N4 C41 C40 178.4(4)
N5 C40 C41 C37 -176.9(4)
O4 C40 C41 C37 5.3(6)
N5 C40 C41 N4 4.4(7)
O4 C40 C41 N4 -173.4(4)
C39 N6 C42 C47 95.6(5)
C39 N6 C42 C43 -84.5(6)
C47 C42 C43 C44 -0.8(7)
N6 C42 C43 C44 179.3(4)
C47 C42 C43 C48 -179.4(4)
N6 C42 C43 C48 0.7(7)
C42 C43 C44 C45 0.5(8)
C48 C43 C44 C45 179.1(5)
C43 C44 C45 C46 0.1(9)
C44 C45 C46 C47 -0.5(9)
C43 C42 C47 C46 0.4(7)
N6 C42 C47 C46 -179.6(4)
C43 C42 C47 C49 179.5(4)
N6 C42 C47 C49 -0.6(6)
C45 C46 C47 C42 0.2(8)
C45 C46 C47 C49 -178.8(5)
C40 N5 C50 C55 -77.4(6)
C40 N5 C50 C51 107.2(5)
C55 C50 C51 C52 -1.0(7)
N5 C50 C51 C52 174.5(4)
C55 C50 C51 C56 178.1(4)
N5 C50 C51 C56 -6.4(7)
C50 C51 C52 C53 -0.2(9)
C56 C51 C52 C53 -179.2(6)
C51 C52 C53 C54 2.5(11)
C52 C53 C54 C55 -3.6(11)
C51 C50 C55 C54 -0.1(7)
N5 C50 C55 C54 -175.4(4)
C51 C50 C55 C57 179.6(4)
N5 C50 C55 C57 4.4(6)
C53 C54 C55 C50 2.5(9)
C53 C54 C55 C57 -177.3(6)
C59 O5 C58 O6 2.3(8)
C59 O5 C58 C38 -175.0(5)
C39 C38 C58 O6 -7.5(7)
C37 C38 C58 O6 175.8(5)
C39 C38 C58 O5 169.7(4)
C37 C38 C58 O5 -7.0(7)
C58 O5 C59 C60 -134.2(7)
